data_2014416
loop_
_publ_author_name
'Zhang, Xiaomei'
'Budow, Simone'
'Leonard, Peter'
'Eickmeier, Henning'
'Seela, Frank'

_publ_section_title
;
 <i>N</i>^8^-(2'-<i>O</i>-Methylribofuranosyl)-8-aza-7-deazaadenine
 monohydrate
;
_journal_coeditor_code TR1128
_journal_issue 2
_journal_name_full 'Acta Crystallographica Section C'
_journal_page_first o79
_journal_page_last o81
_journal_paper_doi 10.1107/S0108270105041983
_journal_volume 62
_journal_year 2006
_chemical_formula_iupac 'C11 H15 N5 O4, H2 O'
_chemical_formula_moiety 'C11 H15 N5 O4, H2 O'
_chemical_formula_sum 'C11 H17 N5 O5'
_chemical_formula_weight 299.30
_chemical_name_systematic
;
4-amino-2-(2-O-methyl-\b-D-ribofuranosyl)-2H-pyrazolo[3,4-d]pyrimidine
monohydrate
;
_space_group_IT_number 5
_symmetry_cell_setting monoclinic
_symmetry_space_group_name_Hall 'C 2y'
_symmetry_space_group_name_H-M 'C 1 2 1'
_atom_sites_solution_hydrogens geom
_atom_sites_solution_primary direct
_atom_sites_solution_secondary difmap
_audit_creation_method SHELXL-97
_cell_angle_alpha 90.00
_cell_angle_beta 93.128(8)
_cell_angle_gamma 90.00
_cell_formula_units_Z 4
_cell_length_a 17.263(2)
_cell_length_b 7.5673(7)
_cell_length_c 10.4757(8)
_cell_measurement_reflns_used 42
_cell_measurement_temperature 293(2)
_cell_measurement_theta_max 12.51
_cell_measurement_theta_min 4.84
_cell_volume 1366.4(2)
_computing_cell_refinement XSCANS
_computing_data_collection 'XSCANS (Siemens, 1996)'
_computing_data_reduction 'SHELXTL (Sheldrick, 1997)'
_computing_molecular_graphics SHELXTL
_computing_publication_material 'SHELXTL and PLATON (Spek, 1999)'
_computing_structure_refinement SHELXTL
_computing_structure_solution SHELXTL
_diffrn_ambient_temperature 293(2)
_diffrn_measured_fraction_theta_full 0.996
_diffrn_measured_fraction_theta_max 0.996
_diffrn_measurement_device_type 'Bruker P4'
_diffrn_measurement_method 2\q/\w
_diffrn_radiation_monochromator graphite
_diffrn_radiation_source 'fine-focus sealed tube'
_diffrn_radiation_type MoK\a
_diffrn_radiation_wavelength 0.71073
_diffrn_reflns_av_R_equivalents 0.0179
_diffrn_reflns_av_sigmaI/netI 0.0223
_diffrn_reflns_limit_h_max 24
_diffrn_reflns_limit_h_min -1
_diffrn_reflns_limit_k_max 1
_diffrn_reflns_limit_k_min -10
_diffrn_reflns_limit_l_max 15
_diffrn_reflns_limit_l_min -15
_diffrn_reflns_number 2836
_diffrn_reflns_theta_full 31.00
_diffrn_reflns_theta_max 31.00
_diffrn_reflns_theta_min 1.95
_diffrn_standards_decay_% 0
_diffrn_standards_interval_count 97
_diffrn_standards_number 3
_exptl_absorpt_coefficient_mu 0.116
_exptl_absorpt_correction_type none
_exptl_crystal_colour colourless
_exptl_crystal_density_diffrn 1.455
_exptl_crystal_density_method 'not measured'
_exptl_crystal_description block
_exptl_crystal_F_000 632
_exptl_crystal_size_max 0.54
_exptl_crystal_size_mid 0.4
_exptl_crystal_size_min 0.3
_refine_diff_density_max 0.292
_refine_diff_density_min -0.162
_refine_ls_extinction_method none
_refine_ls_goodness_of_fit_ref 1.004
_refine_ls_hydrogen_treatment mixed
_refine_ls_matrix_type full
_refine_ls_number_parameters 201
_refine_ls_number_reflns 2318
_refine_ls_number_restraints 4
_refine_ls_restrained_S_all 1.003
_refine_ls_R_factor_all 0.0371
_refine_ls_R_factor_gt 0.0359
_refine_ls_shift/su_max 0.000
_refine_ls_shift/su_mean 0.000
_refine_ls_structure_factor_coef Fsqd
_refine_ls_weighting_details 'calc w=1/[\s^2^(Fo^2^)+(0.0802P)^2^+0.1324P] where P=(Fo^2^+2Fc^2^)/3'
_refine_ls_weighting_scheme calc
_refine_ls_wR_factor_gt 0.1064
_refine_ls_wR_factor_ref 0.1077
_reflns_number_gt 2225
_reflns_number_total 2318
_reflns_threshold_expression I>2/s(I)
_cod_data_source_file tr1128.cif
_cod_data_source_block I
_cod_depositor_comments
;
The following automatic conversions were performed:
'_symmetry_cell_setting' value 'Monoclinic' changed to 'monoclinic'
according to '/home/saulius/struct/CIF-dictionaries/cif_core.dic'
dictionary named 'cif_core.dic' version 2.4.1 from
2010-06-29.

'_geom_bond_publ_flag' value 'N' changed to 'n' according to
'/home/saulius/struct/CIF-dictionaries/cif_core.dic' dictionary named
'cif_core.dic' version 2.4.1 from 2010-06-29 (35
times).

'_geom_bond_publ_flag' value 'Y' changed to 'y' according to
'/home/saulius/struct/CIF-dictionaries/cif_core.dic' dictionary named
'cif_core.dic' version 2.4.1 from 2010-06-29 (4 times).

Automatic conversion script
Id: cif_fix_enum 1527 2010-12-29 10:47:43Z saulius 

The following automatic conversions were performed:

'_symmetry_cell_setting' value 'Monoclinic' changed to 'monoclinic'
according to /home/saulius/struct/CIF-dictionaries/cif_core.dic
dictionary named 'cif_core.dic' version 2.4.1 from
2010-06-29.

'_geom_bond_publ_flag' value 'N' changed to 'n'
according to /home/saulius/struct/CIF-dictionaries/cif_core.dic
dictionary named 'cif_core.dic' version 2.4.1 from 2010-06-29 (35
times).

'_geom_bond_publ_flag' value 'Y' changed to 'y' according to
/home/saulius/struct/CIF-dictionaries/cif_core.dic dictionary named
'cif_core.dic' version 2.4.1 from 2010-06-29 (4
times).

'_geom_angle_publ_flag' value 'N' changed to 'n' according
to /home/saulius/struct/CIF-dictionaries/cif_core.dic dictionary
named 'cif_core.dic' version 2.4.1 from 2010-06-29 (59
times).

'_geom_angle_publ_flag' value 'Y' changed to 'y' according
to /home/saulius/struct/CIF-dictionaries/cif_core.dic dictionary
named 'cif_core.dic' version 2.4.1 from 2010-06-29 (6
times).

'_geom_torsion_publ_flag' value 'N' changed to 'n' according
to /home/saulius/struct/CIF-dictionaries/cif_core.dic dictionary
named 'cif_core.dic' version 2.4.1 from 2010-06-29 (37
times).

'_geom_torsion_publ_flag' value 'Y' changed to 'y' according
to /home/saulius/struct/CIF-dictionaries/cif_core.dic dictionary
named 'cif_core.dic' version 2.4.1 from 2010-06-29 (9 times).

Automatic conversion script
Id: cif_fix_values 1715 2011-07-08 13:25:40Z adriana 
;
_cod_original_sg_symbol_H-M 'C 2'
_cod_database_code 2014416
_cod_database_fobs_code 2014416

loop_
_symmetry_equiv_pos_as_xyz
'x, y, z'
'-x, y, -z'
'x+1/2, y+1/2, z'
'-x+1/2, y+1/2, -z'

loop_
_atom_site_label
_atom_site_fract_x
_atom_site_fract_y
_atom_site_fract_z
_atom_site_U_iso_or_equiv
_atom_site_adp_type
_atom_site_calc_flag
_atom_site_refinement_flags
_atom_site_occupancy
_atom_site_disorder_assembly
_atom_site_disorder_group
_atom_site_type_symbol
N1 0.39800(7) 0.6512(2) 0.44054(12) 0.0372(3) Uani d . 1 . . N
C2 0.33762(9) 0.6695(2) 0.35419(13) 0.0375(3) Uani d . 1 . . C
H2 0.3503 0.6630 0.2692 0.045 Uiso calc R 1 . . H
N3 0.26362(8) 0.6953(2) 0.37155(11) 0.0385(3) Uani d . 1 . . N
C4 0.24802(9) 0.6997(2) 0.49826(13) 0.0325(3) Uani d . 1 . . C
C5 0.30550(7) 0.6797(2) 0.59851(12) 0.0310(3) Uani d . 1 . . C
C6 0.38344(8) 0.6554(2) 0.56538(13) 0.0343(3) Uani d . 1 . . C
N6 0.44266(8) 0.6404(3) 0.65129(14) 0.0481(4) Uani d . 1 . . N
H6A 0.4891 0.6283 0.6266 0.058 Uiso calc R 1 . . H
H6B 0.4346 0.6427 0.7315 0.058 Uiso calc R 1 . . H
C7 0.26568(8) 0.6964(2) 0.70996(12) 0.0343(3) Uani d . 1 . . C
H7A 0.2863 0.6906 0.7938 0.041 Uiso calc R 1 . . H
N8 0.19129(6) 0.7226(2) 0.67070(11) 0.0325(2) Uani d . 1 . . N
N9 0.17754(7) 0.7260(2) 0.54209(11) 0.0369(3) Uani d . 1 . . N
C1' 0.12367(8) 0.7428(2) 0.74915(12) 0.0317(3) Uani d . 1 . . C
H1' 0.0893 0.8349 0.7125 0.038 Uiso calc R 1 . . H
C2' 0.07852(8) 0.5693(2) 0.75991(14) 0.0347(3) Uani d . 1 . . C
H2' 0.0842 0.4917 0.6861 0.042 Uiso calc R 1 . . H
O2' 0.00028(6) 0.6043(2) 0.78236(12) 0.0446(3) Uani d . 1 . . O
C2'O -0.04690(10) 0.6348(4) 0.66917(19) 0.0540(5) Uani d . 1 . . C
H2'1 -0.0260 0.7314 0.6226 0.081 Uiso calc R 1 . . H
H2'2 -0.0987 0.6633 0.6914 0.081 Uiso calc R 1 . . H
H2'3 -0.0480 0.5304 0.6171 0.081 Uiso calc R 1 . . H
C3' 0.11598(9) 0.4924(2) 0.88289(15) 0.0370(3) Uani d . 1 . . C
H3'1 0.1663 0.4410 0.8648 0.044 Uiso calc R 1 . . H
O3' 0.07012(10) 0.3626(2) 0.93787(19) 0.0600(4) Uani d D 1 . . O
H3' 0.0978(18) 0.352(7) 1.002(2) 0.090 Uiso d D 1 . . H
C4' 0.12912(8) 0.6576(2) 0.96354(13) 0.0338(3) Uani d . 1 . . C
H4' 0.0804 0.6913 1.0006 0.041 Uiso calc R 1 . . H
O4' 0.15030(7) 0.79132(17) 0.87390(10) 0.0365(2) Uani d . 1 . . O
C5' 0.19197(10) 0.6434(3) 1.06849(16) 0.0455(4) Uani d . 1 . . C
H5'1 0.1810 0.5452 1.1242 0.055 Uiso calc R 1 . . H
H5'2 0.2414 0.6215 1.0318 0.055 Uiso calc R 1 . . H
O5' 0.19587(8) 0.8025(2) 1.14011(12) 0.0493(3) Uani d . 1 . . O
H5' 0.2174 0.7836 1.2105 0.074 Uiso calc R 1 . . H
O10 0.07920(16) 0.0607(3) 1.07967(19) 0.0786(6) Uani d D 1 . . O
H10A 0.068(3) 0.070(9) 0.9897(13) 0.118 Uiso d D 1 . . H
H10B 0.116(2) -0.028(5) 1.110(4) 0.118 Uiso d D 1 . . H

loop_
_atom_site_aniso_label
_atom_site_aniso_U_11
_atom_site_aniso_U_22
_atom_site_aniso_U_33
_atom_site_aniso_U_12
_atom_site_aniso_U_13
_atom_site_aniso_U_23
N1 0.0281(5) 0.0511(7) 0.0328(5) 0.0004(5) 0.0066(4) 0.0034(5)
C2 0.0355(7) 0.0487(8) 0.0287(5) 0.0006(6) 0.0064(5) 0.0015(6)
N3 0.0322(5) 0.0578(8) 0.0257(5) 0.0021(6) 0.0019(4) 0.0020(5)
C4 0.0270(5) 0.0438(7) 0.0267(5) -0.0005(5) 0.0014(4) 0.0009(5)
C5 0.0225(5) 0.0438(7) 0.0268(5) 0.0000(5) 0.0021(4) 0.0021(5)
C6 0.0251(5) 0.0456(8) 0.0322(6) -0.0007(5) 0.0035(4) 0.0039(6)
N6 0.0249(5) 0.0845(12) 0.0348(6) 0.0026(7) 0.0022(4) 0.0034(7)
C7 0.0247(5) 0.0508(8) 0.0274(5) 0.0007(5) 0.0012(4) 0.0033(6)
N8 0.0232(5) 0.0478(7) 0.0266(5) 0.0014(5) 0.0024(4) 0.0025(5)
N9 0.0258(5) 0.0579(8) 0.0269(5) 0.0028(5) 0.0001(4) 0.0017(5)
C1' 0.0259(5) 0.0419(7) 0.0276(5) 0.0031(5) 0.0041(4) 0.0004(5)
C2' 0.0244(5) 0.0452(8) 0.0348(6) 0.0004(5) 0.0038(4) -0.0037(6)
O2' 0.0221(4) 0.0719(9) 0.0400(5) 0.0015(5) 0.0035(4) 0.0039(6)
C2'O 0.0306(7) 0.0834(15) 0.0472(9) 0.0015(9) -0.0044(6) 0.0038(10)
C3' 0.0306(6) 0.0393(7) 0.0414(7) 0.0022(5) 0.0055(5) 0.0038(6)
O3' 0.0558(8) 0.0524(8) 0.0724(10) -0.0076(7) 0.0096(7) 0.0214(8)
C4' 0.0284(5) 0.0448(7) 0.0285(5) 0.0048(5) 0.0046(4) 0.0021(5)
O4' 0.0402(5) 0.0412(5) 0.0284(4) -0.0040(5) 0.0041(4) -0.0022(4)
C5' 0.0396(7) 0.0615(11) 0.0349(6) 0.0105(8) -0.0032(5) 0.0019(7)
O5' 0.0515(7) 0.0621(8) 0.0332(5) 0.0013(7) -0.0080(4) 0.0023(6)
O10 0.1197(18) 0.0606(10) 0.0554(9) 0.0317(12) 0.0059(10) 0.0026(8)

loop_
_atom_type_symbol
_atom_type_description
_atom_type_scat_dispersion_real
_atom_type_scat_dispersion_imag
_atom_type_scat_source
C C 0.0033 0.0000 'International Tables Vol C Tables 4.2.6.8 and 6.1.1.4'
H H 0.0000 0.0000 'International Tables Vol C Tables 4.2.6.8 and 6.1.1.4'
N N 0.0061 0.0000 'International Tables Vol C Tables 4.2.6.8 and 6.1.1.4'
O O 0.0106 0.0000 'International Tables Vol C Tables 4.2.6.8 and 6.1.1.4'

loop_
_geom_angle_atom_site_label_1
_geom_angle_atom_site_label_2
_geom_angle_atom_site_label_3
_geom_angle
_geom_angle_publ_flag
C6 N1 C2 118.08(12) n
N3 C2 N1 130.04(13) n
N3 C2 H2 115.0 n
N1 C2 H2 115.0 n
C2 N3 C4 112.44(13) n
N9 C4 N3 124.51(13) n
N9 C4 C5 112.06(12) n
N3 C4 C5 123.42(13) n
C7 C5 C4 104.75(12) n
C7 C5 C6 137.27(12) n
C4 C5 C6 117.94(12) n
N6 C6 N1 118.58(13) y
N6 C6 C5 123.34(13) y
N1 C6 C5 118.07(12) n
C6 N6 H6A 120.0 n
C6 N6 H6B 120.0 n
H6A N6 H6B 120.0 n
N8 C7 C5 105.34(12) n
N8 C7 H7A 127.3 n
C5 C7 H7A 127.3 n
C7 N8 N9 114.85(11) y
C7 N8 C1' 128.26(12) y
N9 N8 C1' 116.86(11) y
C4 N9 N8 103.00(11) n
O4' C1' N8 108.43(11) n
O4' C1' C2' 107.21(11) n
N8 C1' C2' 111.94(12) n
O4' C1' H1' 109.7 n
N8 C1' H1' 109.7 n
C2' C1' H1' 109.7 n
O2' C2' C3' 107.26(12) n
O2' C2' C1' 110.31(14) n
C3' C2' C1' 101.25(12) n
O2' C2' H2' 112.5 n
C3' C2' H2' 112.5 n
C1' C2' H2' 112.5 n
C2' O2' C2'O 113.74(13) y
O2' C2'O H2'1 109.5 n
O2' C2'O H2'2 109.5 n
H2'1 C2'O H2'2 109.5 n
O2' C2'O H2'3 109.5 n
H2'1 C2'O H2'3 109.5 n
H2'2 C2'O H2'3 109.5 n
O3' C3' C4' 114.71(15) n
O3' C3' C2' 113.02(14) n
C4' C3' C2' 101.50(13) n
O3' C3' H3'1 109.1 n
C4' C3' H3'1 109.1 n
C2' C3' H3'1 109.1 n
C3' O3' H3' 95(3) n
O4' C4' C5' 109.11(14) n
O4' C4' C3' 104.53(11) n
C5' C4' C3' 115.30(14) n
O4' C4' H4' 109.2 n
C5' C4' H4' 109.2 n
C3' C4' H4' 109.2 n
C1' O4' C4' 109.86(12) n
O5' C5' C4' 109.71(15) n
O5' C5' H5'1 109.7 n
C4' C5' H5'1 109.7 n
O5' C5' H5'2 109.7 n
C4' C5' H5'2 109.7 n
H5'1 C5' H5'2 108.2 n
C5' O5' H5' 109.5 n
H10A O10 H10B 118(4) n

loop_
_geom_bond_atom_site_label_1
_geom_bond_atom_site_label_2
_geom_bond_site_symmetry_2
_geom_bond_distance
_geom_bond_publ_flag
N1 C6 . 1.3455(18) n
N1 C2 . 1.349(2) n
C2 N3 . 1.315(2) n
C2 H2 . 0.9300 n
N3 C4 . 1.3691(18) n
C4 N9 . 1.3386(19) n
C4 C5 . 1.4130(19) n
C5 C7 . 1.3925(17) n
C5 C6 . 1.4196(17) n
C6 N6 . 1.3295(19) n
N6 H6A . 0.8600 n
N6 H6B . 0.8600 n
C7 N8 . 1.3416(17) n
C7 H7A . 0.9300 n
N8 N9 . 1.3555(15) y
N8 C1' . 1.4718(17) y
C1' O4' . 1.4101(17) n
C1' C2' . 1.534(2) n
C1' H1' . 0.9800 n
C2' O2' . 1.4086(17) y
C2' C3' . 1.525(2) n
C2' H2' . 0.9800 n
O2' C2'O . 1.420(2) y
C2'O H2'1 . 0.9600 n
C2'O H2'2 . 0.9600 n
C2'O H2'3 . 0.9600 n
C3' O3' . 1.405(2) n
C3' C4' . 1.519(2) n
C3' H3'1 . 0.9800 n
O3' H3' . 0.806(10) n
C4' O4' . 1.4412(19) n
C4' C5' . 1.506(2) n
C4' H4' . 0.9800 n
C5' O5' . 1.418(3) n
C5' H5'1 . 0.9700 n
C5' H5'2 . 0.9700 n
O5' H5' . 0.8200 n
O10 H10A . 0.954(10) n
O10 H10B . 0.97(4) n

loop_
_geom_hbond_atom_site_label_D
_geom_hbond_atom_site_label_H
_geom_hbond_atom_site_label_A
_geom_hbond_site_symmetry_A
_geom_hbond_distance_DH
_geom_hbond_distance_HA
_geom_hbond_distance_DA
_geom_hbond_angle_DHA
N6 H6A N1 2_656 0.86 2.12 2.964(2) 169
N6 H6B O10 4_557 0.86 2.10 2.927(2) 161
O3' H3' O10 . 0.810(10) 2.38(5) 2.724(3) 107(4)
O5' H5' N3 1_556 0.82 1.95 2.756(2) 170
O10 H10A O10 2_557 0.960(10) 2.61(4) 3.125(5) 115(3)
O10 H10B O5' 1_545 0.97(4) 1.90(4) 2.852(3) 169(4)

loop_
_geom_torsion_atom_site_label_1
_geom_torsion_atom_site_label_2
_geom_torsion_atom_site_label_3
_geom_torsion_atom_site_label_4
_geom_torsion
_geom_torsion_publ_flag
C6 N1 C2 N3 1.5(3) n
N1 C2 N3 C4 -1.5(3) n
C2 N3 C4 N9 179.22(18) n
C2 N3 C4 C5 0.3(2) n
N9 C4 C5 C7 -0.3(2) n
N3 C4 C5 C7 178.70(17) n
N9 C4 C5 C6 -178.41(16) n
N3 C4 C5 C6 0.6(2) n
C2 N1 C6 N6 -178.91(18) y
C2 N1 C6 C5 -0.3(2) n
C7 C5 C6 N6 0.6(3) y
C4 C5 C6 N6 177.96(18) n
C7 C5 C6 N1 -177.92(19) n
C4 C5 C6 N1 -0.6(2) n
C4 C5 C7 N8 0.35(18) n
C6 C5 C7 N8 177.9(2) n
C5 C7 N8 N9 -0.3(2) n
C5 C7 N8 C1' 177.80(15) n
N3 C4 N9 N8 -178.88(17) n
C5 C4 N9 N8 0.11(19) n
C7 N8 N9 C4 0.1(2) n
C1' N8 N9 C4 -178.21(14) n
C7 N8 C1' O4' 20.1(2) y
N9 N8 C1' O4' -161.81(14) y
C7 N8 C1' C2' -97.96(19) y
N9 N8 C1' C2' 80.13(17) y
O4' C1' C2' O2' 87.49(14) n
N8 C1' C2' O2' -153.72(12) n
O4' C1' C2' C3' -25.86(14) n
N8 C1' C2' C3' 92.93(13) n
C3' C2' O2' C2'O -165.21(18) n
C1' C2' O2' C2'O 85.3(2) y
O2' C2' C3' O3' 45.1(2) n
C1' C2' C3' O3' 160.77(15) n
O2' C2' C3' C4' -78.21(15) n
C1' C2' C3' C4' 37.41(13) n
O3' C3' C4' O4' -159.20(13) n
C2' C3' C4' O4' -37.00(14) n
O3' C3' C4' C5' 81.03(18) n
C2' C3' C4' C5' -156.78(13) n
N8 C1' O4' C4' -118.13(13) n
C2' C1' O4' C4' 2.90(15) n
C5' C4' O4' C1' 145.51(13) n
C3' C4' O4' C1' 21.66(15) n
O4' C4' C5' O5' 65.55(16) y
C3' C4' C5' O5' -177.23(13) y

loop_
_cod_related_entry_id
_cod_related_entry_database
_cod_related_entry_code
1 ChemSpider 21180964
